data_7715194
loop_
_publ_author_name
'Barman, Souvik'
'Das, Dhiraj'
'Pal, Kuntal'

_publ_section_title
;
 Non-covalent interactions in molecular architectures and solvent-free
 catalytic activity towards CO<sub>2</sub> fixation of mononuclear Co(III)
 complexes installed on modified Schiff base ligands.
;
_journal_issue 12
_journal_name_full 'Dalton transactions (Cambridge, England : 2003)'
_journal_page_first 5632
_journal_page_last 5647
_journal_paper_doi 10.1039/d3dt04293f
_journal_volume 53
_journal_year 2024
_chemical_formula_moiety 'C22 H17 Co N6 O5, 1[CH2Cl2]'
_chemical_formula_sum 'C23 H19 Cl2 Co N6 O5'
_chemical_formula_weight 589.27
_space_group_crystal_system triclinic
_space_group_IT_number 2
_space_group_name_Hall '-P 1'
_space_group_name_H-M_alt 'P -1'
_atom_sites_solution_hydrogens geom
_atom_sites_solution_primary dual
_audit_block_doi 10.5517/ccdc.csd.cc2hpkxp
_audit_creation_date 2023-12-15
_audit_creation_method
;
Olex2 1.3-alpha
(compiled 2020.11.12 svn.r5f609507 for OlexSys, GUI svn.r6408)
;
_audit_update_record
;
2023-12-15 deposited with the CCDC.	2024-02-20 downloaded from the CCDC.
;
_cell_angle_alpha 63.338(2)
_cell_angle_beta 81.714(2)
_cell_angle_gamma 70.818(2)
_cell_formula_units_Z 2
_cell_length_a 10.2770(5)
_cell_length_b 11.8990(6)
_cell_length_c 12.2515(6)
_cell_measurement_reflns_used 9962
_cell_measurement_temperature 100.0(2)
_cell_measurement_theta_max 66.53
_cell_measurement_theta_min 4.56
_cell_volume 1264.54(11)
_computing_cell_refinement 'SAINT V8.38A (?, 2016)'
_computing_data_reduction 'SAINT V8.38A (?, 2016)'
_computing_molecular_graphics 'Olex2 1.3-alpha (Dolomanov et al., 2009)'
_computing_publication_material 'Olex2 1.3-alpha (Dolomanov et al., 2009)'
_computing_structure_refinement 'SHELXL 2018/3 (Sheldrick, 2015)'
_computing_structure_solution 'SHELXT 2014/5 (Sheldrick, 2014)'
_diffrn_ambient_temperature 100.0(2)
_diffrn_detector_area_resol_mean 7.9
_diffrn_detector_type 'Bruker SMART CCD 1K area detector'
_diffrn_measured_fraction_theta_full 0.980
_diffrn_measured_fraction_theta_max 0.980
_diffrn_measurement_device 'three-circle diffractometer'
_diffrn_measurement_device_type 'Bruker APEX-II CCD'
_diffrn_measurement_method '\f and \w scans'
_diffrn_radiation_type CuK\a
_diffrn_radiation_wavelength 1.54178
_diffrn_reflns_av_R_equivalents 0.0645
_diffrn_reflns_av_unetI/netI 0.0470
_diffrn_reflns_Laue_measured_fraction_full 0.980
_diffrn_reflns_Laue_measured_fraction_max 0.980
_diffrn_reflns_limit_h_max 12
_diffrn_reflns_limit_h_min -12
_diffrn_reflns_limit_k_max 14
_diffrn_reflns_limit_k_min -14
_diffrn_reflns_limit_l_max 14
_diffrn_reflns_limit_l_min -14
_diffrn_reflns_number 21742
_diffrn_reflns_point_group_measured_fraction_full 0.980
_diffrn_reflns_point_group_measured_fraction_max 0.980
_diffrn_reflns_theta_full 66.700
_diffrn_reflns_theta_max 66.700
_diffrn_reflns_theta_min 4.555
_diffrn_standards_number 0
_exptl_absorpt_coefficient_mu 7.674
_exptl_absorpt_correction_T_max 0.7528
_exptl_absorpt_correction_T_min 0.3502
_exptl_absorpt_correction_type multi-scan
_exptl_absorpt_process_details
;
SADABS-2016/2 (Bruker,2016/2) was used for absorption correction.
wR2(int) was 0.1341 before and 0.0813 after correction.
The Ratio of minimum to maximum transmission is 0.4652.
The \l/2 correction factor is Not present.
;
_exptl_crystal_colour 'clear light brown'
_exptl_crystal_colour_lustre clear
_exptl_crystal_colour_modifier light
_exptl_crystal_colour_primary brown
_exptl_crystal_density_diffrn 1.548
_exptl_crystal_description block
_exptl_crystal_F_000 600
_exptl_crystal_size_max 0.12
_exptl_crystal_size_mid 0.1
_exptl_crystal_size_min 0.09
_refine_diff_density_max 0.454
_refine_diff_density_min -0.515
_refine_diff_density_rms 0.065
_refine_ls_extinction_method none
_refine_ls_goodness_of_fit_ref 1.064
_refine_ls_hydrogen_treatment constr
_refine_ls_matrix_type full
_refine_ls_number_parameters 309
_refine_ls_number_reflns 4392
_refine_ls_number_restraints 0
_refine_ls_restrained_S_all 1.064
_refine_ls_R_factor_all 0.0483
_refine_ls_R_factor_gt 0.0456
_refine_ls_shift/su_max 0.001
_refine_ls_shift/su_mean 0.000
_refine_ls_structure_factor_coef Fsqd
_refine_ls_weighting_details 'w=1/[\s^2^(Fo^2^)+(0.0515P)^2^+1.5659P] where P=(Fo^2^+2Fc^2^)/3'
_refine_ls_weighting_scheme calc
_refine_ls_wR_factor_gt 0.1169
_refine_ls_wR_factor_ref 0.1184
_reflns_Friedel_coverage 0.000
_reflns_number_gt 4139
_reflns_number_total 4392
_reflns_threshold_expression 'I > 2\s(I)'
_cod_data_source_file d3dt04293f2.cif
_cod_data_source_block Co-1NO2
_cod_depositor_comments 'Adding full bibliography for 7715194--7715196.cif.'
_cod_database_code 7715194
_shelx_shelxl_version_number 2018/3
_shelx_space_group_comment
;
The symmetry employed for this shelxl refinement is uniquely defined
by the following loop, which should always be used as a source of
symmetry information in preference to the above space-group names.
They are only intended as comments.
;
_olex2_refinement_description
;
1.a Secondary CH2 refined with riding coordinates:
 C10(H10A,H10B)
1.b Aromatic/amide H refined with riding coordinates:
 C7(H7), C15(H15), C2(H2), C5(H5), C14(H14), C3(H3), C13(H13), C12(H12),
 C17(H17)
1.c Idealised Me refined as rotating group:
 C20(H20A,H20B,H20C), C19(H19A,H19B,H19C)
;
_smtbx_masks_void_probe_radius 1.2
_smtbx_masks_void_truncation_radius 1.2
_olex2_submission_special_instructions 'No special instructions were received'

loop_
_space_group_symop_operation_xyz
'x, y, z'
'-x, -y, -z'

loop_
_atom_site_label
_atom_site_type_symbol
_atom_site_fract_x
_atom_site_fract_y
_atom_site_fract_z
_atom_site_U_iso_or_equiv
_atom_site_adp_type
_atom_site_occupancy
_atom_site_site_symmetry_order
_atom_site_calc_flag
_atom_site_refinement_flags_posn
_atom_site_refinement_flags_adp
_atom_site_refinement_flags_occupancy
_atom_site_disorder_assembly
_atom_site_disorder_group
Co1 Co 0.77802(4) 0.54106(4) 0.25302(3) 0.01498(14) Uani 1 1 d . . . . .
O2 O 0.95418(19) 0.56029(17) 0.19460(16) 0.0186(4) Uani 1 1 d . . . . .
O1 O 0.73398(18) 0.70561(17) 0.25976(16) 0.0182(4) Uani 1 1 d . . . . .
O3 O 0.69385(19) 0.62614(18) 0.09758(16) 0.0218(4) Uani 1 1 d . . . . .
N1 N 0.6038(2) 0.5145(2) 0.30918(19) 0.0167(5) Uani 1 1 d . . . . .
N3 N 0.8588(2) 0.4406(2) 0.41456(19) 0.0161(5) Uani 1 1 d . . . . .
O5 O 0.2555(2) 1.0809(2) 0.4157(2) 0.0338(5) Uani 1 1 d . . . . .
N2 N 0.8315(2) 0.3728(2) 0.25423(19) 0.0179(5) Uani 1 1 d . . . . .
O4 O 0.1536(2) 0.9371(2) 0.4426(2) 0.0344(5) Uani 1 1 d . . . . .
N6 N 0.2560(3) 0.9768(2) 0.4156(2) 0.0249(5) Uani 1 1 d . . . . .
N5 N 0.3634(3) 0.3539(3) 0.3370(2) 0.0312(6) Uani 1 1 d . . . . .
C7 C 0.4986(3) 0.5965(3) 0.3339(2) 0.0182(5) Uani 1 1 d . . . . .
H7 H 0.413445 0.576670 0.351568 0.022 Uiso 1 1 calc R U . . .
C11 C 0.9474(3) 0.3214(3) 0.4335(2) 0.0168(5) Uani 1 1 d . . . . .
C15 C 0.8345(3) 0.4812(3) 0.5040(2) 0.0173(5) Uani 1 1 d . . . . .
H15 H 0.770785 0.565068 0.489906 0.021 Uiso 1 1 calc R U . . .
C9 C 0.7219(3) 0.3245(3) 0.2843(2) 0.0196(6) Uani 1 1 d . . . . .
C1 C 0.6207(3) 0.7616(3) 0.3013(2) 0.0173(5) Uani 1 1 d . . . . .
C6 C 0.5023(3) 0.7146(3) 0.3362(2) 0.0173(5) Uani 1 1 d . . . . .
C8 C 0.5971(3) 0.4002(3) 0.3051(2) 0.0198(6) Uani 1 1 d . . . . .
C22 C 0.4695(3) 0.3710(3) 0.3219(3) 0.0221(6) Uani 1 1 d . . . . .
C2 C 0.6139(3) 0.8767(3) 0.3131(2) 0.0197(6) Uani 1 1 d . . . . .
H2 H 0.692554 0.907356 0.293032 0.024 Uiso 1 1 calc R U . . .
C4 C 0.3817(3) 0.9007(3) 0.3800(2) 0.0198(6) Uani 1 1 d . . . . .
C18 C 0.7542(3) 0.6774(3) -0.0027(2) 0.0229(6) Uani 1 1 d . . . . .
C5 C 0.3820(3) 0.7883(3) 0.3736(2) 0.0193(6) Uani 1 1 d . . . . .
H5 H 0.301622 0.760188 0.394302 0.023 Uiso 1 1 calc R U . . .
C16 C 0.9829(3) 0.6175(3) 0.0818(2) 0.0222(6) Uani 1 1 d . . . . .
C14 C 0.8999(3) 0.4041(3) 0.6151(2) 0.0200(6) Uani 1 1 d . . . . .
H14 H 0.881362 0.433769 0.677590 0.024 Uiso 1 1 calc R U . . .
C10 C 0.9588(3) 0.2881(3) 0.3262(2) 0.0197(6) Uani 1 1 d . . . . .
H10A H 1.040699 0.306212 0.276333 0.024 Uiso 1 1 calc R U . . .
H10B H 0.966893 0.193879 0.354850 0.024 Uiso 1 1 calc R U . . .
N4 N 0.7568(3) 0.0986(3) 0.2851(3) 0.0385(7) Uani 1 1 d . . . . .
C3 C 0.4981(3) 0.9442(3) 0.3522(2) 0.0221(6) Uani 1 1 d . . . . .
H3 H 0.496369 1.020336 0.360450 0.027 Uiso 1 1 calc R U . . .
C13 C 0.9937(3) 0.2818(3) 0.6348(2) 0.0223(6) Uani 1 1 d . . . . .
H13 H 1.041101 0.227690 0.710602 0.027 Uiso 1 1 calc R U . . .
C12 C 1.0178(3) 0.2394(3) 0.5433(2) 0.0216(6) Uani 1 1 d . . . . .
H12 H 1.081198 0.155930 0.555544 0.026 Uiso 1 1 calc R U . . .
C17 C 0.8904(3) 0.6763(3) -0.0142(3) 0.0295(7) Uani 1 1 d . . . . .
H17 H 0.923152 0.719259 -0.094163 0.035 Uiso 1 1 calc R U . . .
C21 C 0.7386(3) 0.1972(3) 0.2877(3) 0.0238(6) Uani 1 1 d . . . . .
C20 C 1.1293(3) 0.6213(3) 0.0567(3) 0.0324(7) Uani 1 1 d . . . . .
H20A H 1.137740 0.698259 0.062324 0.049 Uiso 1 1 calc R U . . .
H20B H 1.155140 0.627293 -0.025431 0.049 Uiso 1 1 calc R U . . .
H20C H 1.190468 0.540883 0.116999 0.049 Uiso 1 1 calc R U . . .
C19 C 0.6621(4) 0.7456(3) -0.1136(3) 0.0357(8) Uani 1 1 d . . . . .
H19A H 0.594986 0.698567 -0.101236 0.054 Uiso 1 1 calc R U . . .
H19B H 0.718165 0.746203 -0.185623 0.054 Uiso 1 1 calc R U . . .
H19C H 0.613454 0.836475 -0.126091 0.054 Uiso 1 1 calc R U . . .

loop_
_atom_site_aniso_label
_atom_site_aniso_U_11
_atom_site_aniso_U_22
_atom_site_aniso_U_33
_atom_site_aniso_U_23
_atom_site_aniso_U_13
_atom_site_aniso_U_12
Co1 0.0167(2) 0.0170(2) 0.0140(2) -0.00664(17) 0.00164(16) -0.00906(17)
O2 0.0211(10) 0.0225(10) 0.0150(9) -0.0077(7) 0.0033(7) -0.0118(8)
O1 0.0158(9) 0.0189(9) 0.0226(9) -0.0092(8) 0.0053(7) -0.0101(8)
O3 0.0229(10) 0.0256(10) 0.0173(9) -0.0077(8) -0.0003(8) -0.0098(8)
N1 0.0218(12) 0.0169(11) 0.0149(10) -0.0067(9) 0.0004(9) -0.0102(10)
N3 0.0144(11) 0.0198(11) 0.0167(11) -0.0070(9) 0.0039(8) -0.0112(9)
O5 0.0349(13) 0.0221(11) 0.0469(13) -0.0198(10) 0.0121(10) -0.0094(9)
N2 0.0174(11) 0.0218(12) 0.0182(11) -0.0092(9) 0.0014(9) -0.0102(10)
O4 0.0231(11) 0.0365(12) 0.0509(14) -0.0244(11) 0.0140(10) -0.0157(10)
N6 0.0250(13) 0.0222(12) 0.0258(12) -0.0099(10) 0.0051(10) -0.0076(10)
N5 0.0291(15) 0.0365(15) 0.0414(15) -0.0237(12) 0.0050(12) -0.0183(12)
C7 0.0175(14) 0.0214(14) 0.0185(13) -0.0080(11) 0.0010(10) -0.0102(11)
C11 0.0146(13) 0.0204(13) 0.0199(13) -0.0103(11) 0.0064(10) -0.0109(11)
C15 0.0164(13) 0.0238(14) 0.0188(13) -0.0119(11) 0.0065(10) -0.0134(11)
C9 0.0251(15) 0.0194(13) 0.0179(13) -0.0080(11) -0.0023(11) -0.0100(12)
C1 0.0171(14) 0.0195(13) 0.0153(12) -0.0049(10) 0.0014(10) -0.0098(11)
C6 0.0193(14) 0.0179(13) 0.0156(12) -0.0064(10) -0.0005(10) -0.0077(11)
C8 0.0239(15) 0.0207(14) 0.0204(13) -0.0104(11) 0.0014(11) -0.0120(12)
C22 0.0261(16) 0.0234(14) 0.0256(14) -0.0143(12) 0.0014(12) -0.0130(12)
C2 0.0182(14) 0.0183(13) 0.0257(14) -0.0092(11) 0.0011(11) -0.0098(11)
C4 0.0193(14) 0.0171(13) 0.0203(13) -0.0068(10) 0.0028(11) -0.0050(11)
C18 0.0321(16) 0.0197(14) 0.0159(13) -0.0068(11) 0.0008(12) -0.0081(12)
C5 0.0176(13) 0.0193(13) 0.0205(13) -0.0063(11) 0.0011(10) -0.0084(11)
C16 0.0289(16) 0.0231(14) 0.0199(14) -0.0114(11) 0.0063(11) -0.0140(12)
C14 0.0208(14) 0.0280(15) 0.0185(13) -0.0118(11) 0.0044(11) -0.0156(12)
C10 0.0185(14) 0.0242(14) 0.0205(13) -0.0115(11) 0.0021(11) -0.0096(11)
N4 0.0443(17) 0.0308(15) 0.0540(18) -0.0241(13) 0.0004(14) -0.0193(13)
C3 0.0258(15) 0.0192(14) 0.0234(14) -0.0087(11) -0.0003(11) -0.0096(12)
C13 0.0171(14) 0.0300(15) 0.0169(13) -0.0045(11) 0.0003(11) -0.0118(12)
C12 0.0182(14) 0.0234(14) 0.0226(14) -0.0078(11) 0.0016(11) -0.0091(12)
C17 0.0332(17) 0.0378(17) 0.0148(13) -0.0059(12) 0.0063(12) -0.0179(14)
C21 0.0268(16) 0.0266(16) 0.0259(14) -0.0139(12) 0.0017(12) -0.0144(13)
C20 0.0275(17) 0.050(2) 0.0257(15) -0.0170(14) 0.0106(13) -0.0219(15)
C19 0.0385(19) 0.0412(19) 0.0201(15) -0.0066(13) -0.0069(13) -0.0093(15)

loop_
_atom_type_symbol
_atom_type_description
_atom_type_scat_dispersion_real
_atom_type_scat_dispersion_imag
_atom_type_scat_source
C C 0.0181 0.0091 'International Tables Vol C Tables 4.2.6.8 and 6.1.1.4'
H H 0.0000 0.0000 'International Tables Vol C Tables 4.2.6.8 and 6.1.1.4'
Cl Cl 0.3639 0.7018 'International Tables Vol C Tables 4.2.6.8 and 6.1.1.4'
Co Co -2.3653 3.6143 'International Tables Vol C Tables 4.2.6.8 and 6.1.1.4'
N N 0.0311 0.0180 'International Tables Vol C Tables 4.2.6.8 and 6.1.1.4'
O O 0.0492 0.0322 'International Tables Vol C Tables 4.2.6.8 and 6.1.1.4'

loop_
_geom_angle_atom_site_label_1
_geom_angle_atom_site_label_2
_geom_angle_atom_site_label_3
_geom_angle
_geom_angle_site_symmetry_1
_geom_angle_site_symmetry_3
_geom_angle_publ_flag
O2 Co1 O1 87.64(8) . . ?
O2 Co1 N1 177.03(8) . . ?
O2 Co1 N3 87.16(8) . . ?
O1 Co1 N1 95.27(9) . . ?
O1 Co1 N3 94.18(8) . . ?
O3 Co1 O2 95.81(8) . . ?
O3 Co1 O1 90.20(8) . . ?
O3 Co1 N1 83.58(9) . . ?
O3 Co1 N3 174.82(8) . . ?
N1 Co1 N3 93.24(9) . . ?
N2 Co1 O2 90.52(9) . . ?
N2 Co1 O1 176.08(9) . . ?
N2 Co1 O3 93.43(9) . . ?
N2 Co1 N1 86.61(9) . . ?
N2 Co1 N3 82.28(9) . . ?
C16 O2 Co1 124.03(18) . . ?
C1 O1 Co1 126.13(16) . . ?
C18 O3 Co1 124.32(18) . . ?
C7 N1 Co1 125.93(18) . . ?
C7 N1 C8 123.4(2) . . ?
C8 N1 Co1 110.16(18) . . ?
C11 N3 Co1 114.29(17) . . ?
C11 N3 C15 120.1(2) . . ?
C15 N3 Co1 125.58(19) . . ?
C9 N2 Co1 109.75(18) . . ?
C9 N2 C10 117.0(2) . . ?
C10 N2 Co1 110.64(16) . . ?
O5 N6 C4 118.1(2) . . ?
O4 N6 O5 122.6(2) . . ?
O4 N6 C4 119.3(2) . . ?
N1 C7 H7 117.8 . . ?
N1 C7 C6 124.4(2) . . ?
C6 C7 H7 117.8 . . ?
N3 C11 C10 113.7(2) . . ?
N3 C11 C12 121.2(2) . . ?
C12 C11 C10 125.1(2) . . ?
N3 C15 H15 119.3 . . ?
N3 C15 C14 121.4(3) . . ?
C14 C15 H15 119.3 . . ?
N2 C9 C8 119.0(2) . . ?
N2 C9 C21 119.3(3) . . ?
C8 C9 C21 121.7(3) . . ?
O1 C1 C6 124.3(2) . . ?
O1 C1 C2 117.7(2) . . ?
C2 C1 C6 118.1(2) . . ?
C7 C6 C1 123.4(2) . . ?
C5 C6 C7 117.5(2) . . ?
C5 C6 C1 119.1(2) . . ?
N1 C8 C22 121.1(2) . . ?
C9 C8 N1 113.4(2) . . ?
C9 C8 C22 125.5(2) . . ?
N5 C22 C8 175.8(3) . . ?
C1 C2 H2 119.1 . . ?
C3 C2 C1 121.8(2) . . ?
C3 C2 H2 119.1 . . ?
C5 C4 N6 118.8(2) . . ?
C5 C4 C3 122.0(3) . . ?
C3 C4 N6 119.2(2) . . ?
O3 C18 C17 125.4(3) . . ?
O3 C18 C19 114.0(3) . . ?
C17 C18 C19 120.6(3) . . ?
C6 C5 H5 120.2 . . ?
C4 C5 C6 119.6(2) . . ?
C4 C5 H5 120.2 . . ?
O2 C16 C17 125.3(3) . . ?
O2 C16 C20 114.8(2) . . ?
C17 C16 C20 119.9(3) . . ?
C15 C14 H14 120.5 . . ?
C15 C14 C13 118.9(2) . . ?
C13 C14 H14 120.5 . . ?
N2 C10 C11 105.8(2) . . ?
N2 C10 H10A 110.6 . . ?
N2 C10 H10B 110.6 . . ?
C11 C10 H10A 110.6 . . ?
C11 C10 H10B 110.6 . . ?
H10A C10 H10B 108.7 . . ?
C2 C3 C4 119.3(2) . . ?
C2 C3 H3 120.3 . . ?
C4 C3 H3 120.3 . . ?
C14 C13 H13 120.1 . . ?
C12 C13 C14 119.7(2) . . ?
C12 C13 H13 120.1 . . ?
C11 C12 H12 120.7 . . ?
C13 C12 C11 118.6(3) . . ?
C13 C12 H12 120.7 . . ?
C18 C17 C16 125.1(3) . . ?
C18 C17 H17 117.5 . . ?
C16 C17 H17 117.5 . . ?
N4 C21 C9 176.1(3) . . ?
C16 C20 H20A 109.5 . . ?
C16 C20 H20B 109.5 . . ?
C16 C20 H20C 109.5 . . ?
H20A C20 H20B 109.5 . . ?
H20A C20 H20C 109.5 . . ?
H20B C20 H20C 109.5 . . ?
C18 C19 H19A 109.5 . . ?
C18 C19 H19B 109.5 . . ?
C18 C19 H19C 109.5 . . ?
H19A C19 H19B 109.5 . . ?
H19A C19 H19C 109.5 . . ?
H19B C19 H19C 109.5 . . ?

loop_
_geom_bond_atom_site_label_1
_geom_bond_atom_site_label_2
_geom_bond_distance
_geom_bond_site_symmetry_2
_geom_bond_publ_flag
Co1 O2 1.8957(18) . ?
Co1 O1 1.8967(18) . ?
Co1 O3 1.8892(18) . ?
Co1 N1 1.897(2) . ?
Co1 N3 1.932(2) . ?
Co1 N2 1.888(2) . ?
O2 C16 1.276(3) . ?
O1 C1 1.297(3) . ?
O3 C18 1.274(3) . ?
N1 C7 1.300(4) . ?
N1 C8 1.407(3) . ?
N3 C11 1.346(3) . ?
N3 C15 1.348(3) . ?
O5 N6 1.237(3) . ?
N2 C9 1.360(3) . ?
N2 C10 1.475(3) . ?
O4 N6 1.236(3) . ?
N6 C4 1.450(4) . ?
N5 C22 1.148(4) . ?
C7 H7 0.9500 . ?
C7 C6 1.432(4) . ?
C11 C10 1.514(4) . ?
C11 C12 1.388(4) . ?
C15 H15 0.9500 . ?
C15 C14 1.372(4) . ?
C9 C8 1.370(4) . ?
C9 C21 1.448(4) . ?
C1 C6 1.434(4) . ?
C1 C2 1.418(4) . ?
C6 C5 1.412(4) . ?
C8 C22 1.428(4) . ?
C2 H2 0.9500 . ?
C2 C3 1.358(4) . ?
C4 C5 1.374(4) . ?
C4 C3 1.396(4) . ?
C18 C17 1.383(4) . ?
C18 C19 1.509(4) . ?
C5 H5 0.9500 . ?
C16 C17 1.387(4) . ?
C16 C20 1.503(4) . ?
C14 H14 0.9500 . ?
C14 C13 1.391(4) . ?
C10 H10A 0.9900 . ?
C10 H10B 0.9900 . ?
N4 C21 1.141(4) . ?
C3 H3 0.9500 . ?
C13 H13 0.9500 . ?
C13 C12 1.385(4) . ?
C12 H12 0.9500 . ?
C17 H17 0.9500 . ?
C20 H20A 0.9800 . ?
C20 H20B 0.9800 . ?
C20 H20C 0.9800 . ?
C19 H19A 0.9800 . ?
C19 H19B 0.9800 . ?
C19 H19C 0.9800 . ?

loop_
_geom_torsion_atom_site_label_1
_geom_torsion_atom_site_label_2
_geom_torsion_atom_site_label_3
_geom_torsion_atom_site_label_4
_geom_torsion
_geom_torsion_site_symmetry_1
_geom_torsion_site_symmetry_2
_geom_torsion_site_symmetry_3
_geom_torsion_site_symmetry_4
_geom_torsion_publ_flag
Co1 O2 C16 C17 1.5(4) . . . . ?
Co1 O2 C16 C20 179.94(19) . . . . ?
Co1 O1 C1 C6 -7.8(4) . . . . ?
Co1 O1 C1 C2 172.18(17) . . . . ?
Co1 O3 C18 C17 1.6(4) . . . . ?
Co1 O3 C18 C19 -176.93(19) . . . . ?
Co1 N1 C7 C6 -7.7(4) . . . . ?
Co1 N1 C8 C9 11.2(3) . . . . ?
Co1 N1 C8 C22 -168.8(2) . . . . ?
Co1 N3 C11 C10 -3.3(3) . . . . ?
Co1 N3 C11 C12 177.55(19) . . . . ?
Co1 N3 C15 C14 -178.13(18) . . . . ?
Co1 N2 C9 C8 1.4(3) . . . . ?
Co1 N2 C9 C21 178.44(19) . . . . ?
Co1 N2 C10 C11 37.6(2) . . . . ?
O2 Co1 O1 C1 -175.9(2) . . . . ?
O2 Co1 O3 C18 -2.1(2) . . . . ?
O2 Co1 N2 C9 -175.03(17) . . . . ?
O2 Co1 N2 C10 54.33(17) . . . . ?
O2 C16 C17 C18 -2.7(5) . . . . ?
O1 Co1 O2 C16 -89.3(2) . . . . ?
O1 Co1 O3 C18 85.5(2) . . . . ?
O1 Co1 N1 C7 2.9(2) . . . . ?
O1 Co1 N1 C8 174.89(16) . . . . ?
O1 C1 C6 C7 2.9(4) . . . . ?
O1 C1 C6 C5 -176.4(2) . . . . ?
O1 C1 C2 C3 177.9(2) . . . . ?
O3 Co1 O2 C16 0.6(2) . . . . ?
O3 Co1 O1 C1 88.3(2) . . . . ?
O3 Co1 N1 C7 -86.8(2) . . . . ?
O3 Co1 N1 C8 85.29(17) . . . . ?
O3 Co1 N2 C9 -79.18(17) . . . . ?
O3 Co1 N2 C10 150.18(17) . . . . ?
O3 C18 C17 C16 1.0(5) . . . . ?
N1 Co1 O1 C1 4.8(2) . . . . ?
N1 Co1 O3 C18 -179.2(2) . . . . ?
N1 Co1 N2 C9 4.17(17) . . . . ?
N1 Co1 N2 C10 -126.47(17) . . . . ?
N1 C7 C6 C1 5.4(4) . . . . ?
N1 C7 C6 C5 -175.3(2) . . . . ?
N3 Co1 O2 C16 176.4(2) . . . . ?
N3 Co1 O1 C1 -88.9(2) . . . . ?
N3 Co1 N1 C7 97.4(2) . . . . ?
N3 Co1 N1 C8 -90.61(17) . . . . ?
N3 Co1 N2 C9 97.91(17) . . . . ?
N3 Co1 N2 C10 -32.73(17) . . . . ?
N3 C11 C10 N2 -21.6(3) . . . . ?
N3 C11 C12 C13 0.9(4) . . . . ?
N3 C15 C14 C13 0.4(4) . . . . ?
O5 N6 C4 C5 -176.9(2) . . . . ?
O5 N6 C4 C3 2.5(4) . . . . ?
N2 Co1 O2 C16 94.1(2) . . . . ?
N2 Co1 O3 C18 -93.0(2) . . . . ?
N2 Co1 N1 C7 179.4(2) . . . . ?
N2 Co1 N1 C8 -8.55(17) . . . . ?
N2 C9 C8 N1 -8.6(3) . . . . ?
N2 C9 C8 C22 171.5(2) . . . . ?
O4 N6 C4 C5 2.1(4) . . . . ?
O4 N6 C4 C3 -178.6(2) . . . . ?
N6 C4 C5 C6 178.4(2) . . . . ?
N6 C4 C3 C2 -176.8(2) . . . . ?
C7 N1 C8 C9 -176.5(2) . . . . ?
C7 N1 C8 C22 3.5(4) . . . . ?
C7 C6 C5 C4 178.5(2) . . . . ?
C11 N3 C15 C14 0.9(4) . . . . ?
C15 N3 C11 C10 177.6(2) . . . . ?
C15 N3 C11 C12 -1.6(4) . . . . ?
C15 C14 C13 C12 -1.0(4) . . . . ?
C9 N2 C10 C11 -89.1(3) . . . . ?
C1 C6 C5 C4 -2.2(4) . . . . ?
C1 C2 C3 C4 -0.9(4) . . . . ?
C6 C1 C2 C3 -2.1(4) . . . . ?
C8 N1 C7 C6 -178.7(2) . . . . ?
C2 C1 C6 C7 -177.1(2) . . . . ?
C2 C1 C6 C5 3.6(4) . . . . ?
C5 C4 C3 C2 2.5(4) . . . . ?
C14 C13 C12 C11 0.4(4) . . . . ?
C10 N2 C9 C8 128.5(3) . . . . ?
C10 N2 C9 C21 -54.4(3) . . . . ?
C10 C11 C12 C13 -178.1(2) . . . . ?
C3 C4 C5 C6 -1.0(4) . . . . ?
C12 C11 C10 N2 157.5(2) . . . . ?
C21 C9 C8 N1 174.4(2) . . . . ?
C21 C9 C8 C22 -5.5(4) . . . . ?
C20 C16 C17 C18 178.9(3) . . . . ?
C19 C18 C17 C16 179.4(3) . . . . ?

loop_
_smtbx_masks_void_nr
_smtbx_masks_void_average_x
_smtbx_masks_void_average_y
_smtbx_masks_void_average_z
_smtbx_masks_void_volume
_smtbx_masks_void_count_electrons
_smtbx_masks_void_content
1 -0.835 -0.362 0.000 285.6 69.5 '2 DCM'
